data_4508388
loop_
_publ_author_name
'Ivanova, Bojidarka'
'Spiteller, Michael'

_publ_section_title
;
 On the application of the organic barbiturates as NLO materials
;
_journal_name_full 'Crystal Growth and Design'
_journal_page_first 2470
_journal_page_last 2474
_journal_paper_doi 10.1021/cg100284r
_journal_volume 10
_journal_year 2010
_chemical_absolute_configuration rmad
_chemical_formula_moiety 'C11 H12 N2 O3, C6 H8 N2 O3, O'
_chemical_formula_sum 'C17 H20 N4 O7'
_chemical_formula_weight 392.37
_space_group_IT_number 1
_symmetry_cell_setting triclinic
_symmetry_space_group_name_Hall 'P 1'
_symmetry_space_group_name_H-M 'P 1'
_atom_sites_solution_hydrogens geom
_atom_sites_solution_primary direct
_atom_sites_solution_secondary difmap
_audit_creation_method SHELXL-97
_cell_angle_alpha 81.945(7)
_cell_angle_beta 80.298(6)
_cell_angle_gamma 89.715(7)
_cell_formula_units_Z 2
_cell_length_a 6.8153(12)
_cell_length_b 8.6804(19)
_cell_length_c 15.585(3)
_cell_measurement_temperature 300(2)
_cell_volume 899.7(3)
_computing_cell_refinement 'Bruker SAINT'
_computing_data_collection 'Bruker GIS'
_computing_data_reduction 'Bruker SAINT'
_computing_molecular_graphics 'Bruker APEX2'
_computing_structure_refinement 'SHELXL-97 (Sheldrick, 2008)'
_computing_structure_solution 'SHELXS-97 (Sheldrick, 2008)'
_diffrn_ambient_temperature 300(2)
_diffrn_measured_fraction_theta_full 0.985
_diffrn_measured_fraction_theta_max 0.985
_diffrn_measurement_device_type 'Bruker SMART X2S'
_diffrn_measurement_method '\w scans'
_diffrn_radiation_monochromator 'doubly curved silicon crystal'
_diffrn_radiation_source 'micro-focus sealed tube'
_diffrn_radiation_type MoK\a
_diffrn_radiation_wavelength 0.71073
_diffrn_reflns_av_R_equivalents 0.0322
_diffrn_reflns_av_sigmaI/netI 0.0857
_diffrn_reflns_limit_h_max 7
_diffrn_reflns_limit_h_min -7
_diffrn_reflns_limit_k_max 10
_diffrn_reflns_limit_k_min -10
_diffrn_reflns_limit_l_max 18
_diffrn_reflns_limit_l_min -18
_diffrn_reflns_number 8611
_diffrn_reflns_theta_full 25.04
_diffrn_reflns_theta_max 25.04
_diffrn_reflns_theta_min 2.55
_exptl_absorpt_coefficient_mu 0.114
_exptl_absorpt_correction_T_max 0.9898
_exptl_absorpt_correction_T_min 0.9808
_exptl_absorpt_correction_type multi-scan
_exptl_crystal_colour yellow
_exptl_crystal_density_diffrn 1.448
_exptl_crystal_density_method 'not measured'
_exptl_crystal_description plate
_exptl_crystal_F_000 412
_exptl_crystal_size_max 0.17
_exptl_crystal_size_mid 0.14
_exptl_crystal_size_min 0.09
_refine_diff_density_max 0.494
_refine_diff_density_min -0.333
_refine_diff_density_rms 0.049
_refine_ls_abs_structure_details 'Flack H D (1983), Acta Cryst. A39, 876-881'
_refine_ls_abs_structure_Flack 2.4(17)
_refine_ls_extinction_coef 0.005(3)
_refine_ls_extinction_expression Fc^*^=kFc[1+0.001xFc^2^\l^3^/sin(2\q)]^-1/4^
_refine_ls_extinction_method SHELXL
_refine_ls_goodness_of_fit_ref 1.016
_refine_ls_hydrogen_treatment constr
_refine_ls_matrix_type full
_refine_ls_number_parameters 509
_refine_ls_number_reflns 6021
_refine_ls_number_restraints 3
_refine_ls_restrained_S_all 1.016
_refine_ls_R_factor_all 0.1152
_refine_ls_R_factor_gt 0.0643
_refine_ls_shift/su_max 0.017
_refine_ls_shift/su_mean 0.007
_refine_ls_structure_factor_coef Fsqd
_refine_ls_weighting_details 'calc w=1/[\s^2^(Fo^2^)+(0.0947P)^2^+0.0000P] where P=(Fo^2^+2Fc^2^)/3'
_refine_ls_weighting_scheme calc
_refine_ls_wR_factor_gt 0.1531
_refine_ls_wR_factor_ref 0.1799
_reflns_number_gt 3774
_reflns_number_total 6021
_reflns_threshold_expression >2sigma(I)
_cod_data_source_file Struct-61.cif
_cod_data_source_block bi61
_cod_depositor_comments
;
The following automatic conversions were performed:

'_symmetry_cell_setting' value 'Triclinic' changed to 'triclinic'
according to the built-in table from CIF Core dictionary named
'cif_core.dic' version 2.4.1 from 2010-06-29.

Automatic conversion script
Id: cif_fix_values 1891 2012-01-12 08:04:46Z andrius 
;
_cod_database_code 4508388

loop_
_symmetry_equiv_pos_as_xyz
'x, y, z'

loop_
_atom_site_label
_atom_site_type_symbol
_atom_site_fract_x
_atom_site_fract_y
_atom_site_fract_z
_atom_site_U_iso_or_equiv
_atom_site_adp_type
_atom_site_occupancy
_atom_site_symmetry_multiplicity
_atom_site_calc_flag
_atom_site_refinement_flags
O1 O 0.6174(7) 0.4053(6) 0.5313(3) 0.0760(14) Uani 1 1 d .
O1S O 0.7863(7) 1.4299(9) 0.3072(4) 0.1070(18) Uani 1 1 d .
O2 O 0.6231(7) 0.9510(5) 0.4888(3) 0.0709(13) Uani 1 1 d .
O3 O 0.5659(6) 0.6754(6) 0.7601(3) 0.0633(12) Uani 1 1 d .
O4 O 0.3686(8) 1.2995(5) 0.2418(3) 0.0680(12) Uani 1 1 d .
O5 O 0.7901(7) 0.4642(6) 1.0842(3) 0.0794(15) Uani 1 1 d .
O6 O 0.7657(7) -0.0844(6) 1.1233(4) 0.0774(14) Uani 1 1 d .
O7 O 0.3056(7) 1.3323(4) 1.0728(3) 0.0569(11) Uani 1 1 d .
H1 H 0.2914 1.3099 1.1264 0.085 Uiso 1 1 calc R
O8 O 0.3143(7) 0.5721(5) 1.3750(2) 0.0622(11) Uani 1 1 d .
O9 O 0.0395(8) 0.6831(7) 1.3399(3) 0.0999(19) Uani 1 1 d .
N1 N 0.6022(6) 0.8159(6) 0.6247(3) 0.0458(12) Uani 1 1 d .
N2 N 0.5970(7) 0.5410(6) 0.6461(3) 0.0489(12) Uani 1 1 d .
O10 O 0.1283(7) 0.5334(4) 0.5440(3) 0.0556(11) Uani 1 1 d .
H2 H 0.1454 0.5545 0.4903 0.083 Uiso 1 1 calc R
N4 N 0.0775(6) 1.0707(5) 0.6941(3) 0.0420(11) Uani 1 1 d .
H3 H 0.0691 1.0911 0.7470 0.050 Uiso 1 1 calc R
N5 N 0.8593(7) 0.0569(6) 0.9890(3) 0.0490(12) Uani 1 1 d .
C35 C 0.3989(8) 1.2176(6) 0.9439(3) 0.0417(14) Uani 1 1 d .
H4 H 0.4246 1.3171 0.9130 0.050 Uiso 1 1 calc R
C24 C 0.1981(8) 0.6850(5) 1.1577(3) 0.0393(12) Uani 1 1 d .
H5 H 0.1768 0.5751 1.1563 0.047 Uiso 1 1 calc R
H6 H 0.0691 0.7301 1.1740 0.047 Uiso 1 1 calc R
C1 C 0.6192(8) 0.5279(7) 0.5572(4) 0.0493(15) Uani 1 1 d .
C2 C 0.6429(8) 0.6780(8) 0.4964(4) 0.0507(15) Uani 1 1 d .
H7 H 0.7738 0.6796 0.4603 0.061 Uiso 1 1 calc R
H8 H 0.5461 0.6776 0.4574 0.061 Uiso 1 1 calc R
C3 C 0.6217(8) 0.8263(7) 0.5346(4) 0.0460(14) Uani 1 1 d .
C4 C 0.5927(9) 0.9587(8) 0.6649(5) 0.0664(19) Uani 1 1 d .
H9 H 0.6255 1.0464 0.6198 0.100 Uiso 1 1 calc R
H10 H 0.6858 0.9539 0.7050 0.100 Uiso 1 1 calc R
H11 H 0.4606 0.9696 0.6962 0.100 Uiso 1 1 calc R
C5 C 0.5880(7) 0.6764(7) 0.6819(4) 0.0424(14) Uani 1 1 d .
C6 C 0.5760(13) 0.3934(8) 0.7091(5) 0.079(2) Uani 1 1 d .
H12 H 0.6850 0.3858 0.7413 0.119 Uiso 1 1 calc R
H13 H 0.5769 0.3064 0.6773 0.119 Uiso 1 1 calc R
H14 H 0.4528 0.3932 0.7494 0.119 Uiso 1 1 calc R
C7 C 0.1171(7) 0.6681(6) 0.5809(4) 0.0382(12) Uani 1 1 d .
C8 C 0.1146(7) 0.8135(5) 0.5323(3) 0.0309(11) Uani 1 1 d .
H15 H 0.1219 0.8243 0.4717 0.037 Uiso 1 1 calc R
C9 C 0.1010(7) 0.9448(6) 0.5762(3) 0.0324(12) Uani 1 1 d .
C10 C 0.0940(7) 1.1085(5) 0.5470(3) 0.0363(12) Uani 1 1 d .
C11 C 0.0805(7) 1.1825(5) 0.4556(3) 0.0381(12) Uani 1 1 d .
H16 H 0.0545 1.2922 0.4565 0.046 Uiso 1 1 calc R
H17 H -0.0323 1.1365 0.4373 0.046 Uiso 1 1 calc R
C12 C 0.2639(7) 1.1668(5) 0.3879(3) 0.0402(12) Uani 1 1 d .
H18 H 0.2958 1.0561 0.3920 0.048 Uiso 1 1 calc R
C13 C 0.2308(10) 1.2224(7) 0.2920(4) 0.0518(16) Uani 1 1 d .
C14 C 0.1013(7) 0.6498(6) 0.6732(3) 0.0377(12) Uani 1 1 d .
H19 H 0.1003 0.5502 0.7044 0.045 Uiso 1 1 calc R
C15 C 0.0875(7) 0.7762(6) 0.7179(3) 0.0399(13) Uani 1 1 d .
H20 H 0.0764 0.7637 0.7788 0.048 Uiso 1 1 calc R
C16 C 0.0907(7) 0.9240(6) 0.6689(3) 0.0326(12) Uani 1 1 d .
C17 C 0.0800(8) 1.1786(6) 0.6202(4) 0.0420(13) Uani 1 1 d .
H21 H 0.0730 1.2856 0.6204 0.050 Uiso 1 1 calc R
N3 N 0.4369(7) 1.2500(5) 0.4062(3) 0.0583(13) Uani 1 1 d .
H22 H 0.4107 1.3508 0.4045 0.087 Uiso 1 1 calc R
H23 H 0.5427 1.2376 0.3659 0.087 Uiso 1 1 calc R
H24 H 0.4617 1.2118 0.4593 0.087 Uiso 1 1 calc R
O11 O 0.0746(9) 1.1802(9) 0.2731(3) 0.116(2) Uani 1 1 d .
C20 C 0.8163(8) 0.3383(7) 1.0598(4) 0.0477(15) Uani 1 1 d .
C21 C 0.7879(8) 0.1901(7) 1.1194(4) 0.0500(15) Uani 1 1 d .
H25 H 0.6576 0.1911 1.1558 0.060 Uiso 1 1 calc R
H26 H 0.8856 0.1871 1.1582 0.060 Uiso 1 1 calc R
C22 C 0.8023(8) 0.0427(8) 1.0802(4) 0.0521(16) Uani 1 1 d .
C23 C 0.8776(10) -0.0881(8) 0.9507(5) 0.0660(19) Uani 1 1 d .
H27 H 0.8201 -0.0759 0.8981 0.099 Uiso 1 1 calc R
H28 H 0.8090 -0.1707 0.9922 0.099 Uiso 1 1 calc R
H29 H 1.0157 -0.1129 0.9368 0.099 Uiso 1 1 calc R
N7 N 0.8752(6) 0.3321(6) 0.9709(3) 0.0464(12) Uani 1 1 d .
C25 C 0.8984(8) 0.1964(7) 0.9343(4) 0.0452(14) Uani 1 1 d .
O12 O 0.9482(6) 0.2016(6) 0.8553(3) 0.0673(13) Uani 1 1 d .
N8 N 0.4020(6) 0.7985(5) 0.9221(3) 0.0401(11) Uani 1 1 d .
H30 H 0.4396 0.7794 0.8692 0.048 Uiso 1 1 calc R
C28 C 0.3898(7) 0.9442(5) 0.9482(3) 0.0330(12) Uani 1 1 d .
C29 C 0.4274(8) 1.0934(6) 0.8992(3) 0.0401(13) Uani 1 1 d .
H31 H 0.4701 1.1064 0.8387 0.048 Uiso 1 1 calc R
C30 C 0.3319(7) 1.2008(6) 1.0351(3) 0.0349(12) Uani 1 1 d .
C31 C 0.3184(7) 0.9245(5) 1.0387(3) 0.0290(11) Uani 1 1 d .
C32 C 0.2896(7) 1.0561(6) 1.0819(3) 0.0353(12) Uani 1 1 d .
H32 H 0.2421 1.0450 1.1420 0.042 Uiso 1 1 calc R
C33 C 0.2896(7) 0.7606(6) 1.0674(3) 0.0369(12) Uani 1 1 d .
C34 C 0.3448(7) 0.6897(6) 0.9940(3) 0.0386(12) Uani 1 1 d .
H33 H 0.3434 0.5827 0.9934 0.046 Uiso 1 1 calc R
N6 N 0.5148(7) 0.6193(5) 1.2118(3) 0.0565(12) Uani 1 1 d .
H34 H 0.6016 0.6543 1.2416 0.085 Uiso 1 1 calc R
H35 H 0.5640 0.6355 1.1545 0.085 Uiso 1 1 calc R
H36 H 0.4928 0.5178 1.2291 0.085 Uiso 1 1 calc R
C36 C 0.2167(11) 0.6464(7) 1.3224(4) 0.0534(16) Uani 1 1 d .
C37 C 0.3254(8) 0.7028(5) 1.2285(3) 0.0409(12) Uani 1 1 d .
H37 H 0.3578 0.8137 1.2248 0.049 Uiso 1 1 calc R
C38 C 0.9126(11) 0.4811(8) 0.9118(5) 0.074(2) Uani 1 1 d .
H38 H 1.0499 0.5119 0.9061 0.111 Uiso 1 1 calc R
H39 H 0.8293 0.5595 0.9358 0.111 Uiso 1 1 calc R
H40 H 0.8830 0.4689 0.8550 0.111 Uiso 1 1 calc R
OS2 O 0.6527(17) 0.9234(16) 0.3046(9) 0.222(4) Uiso 1 1 d .

loop_
_atom_site_aniso_label
_atom_site_aniso_U_11
_atom_site_aniso_U_22
_atom_site_aniso_U_33
_atom_site_aniso_U_23
_atom_site_aniso_U_13
_atom_site_aniso_U_12
O1 0.107(4) 0.066(3) 0.069(3) -0.040(3) -0.029(3) 0.012(3)
O1S 0.070(3) 0.175(5) 0.072(3) -0.004(3) -0.011(3) 0.003(4)
O2 0.079(3) 0.061(3) 0.069(3) -0.004(3) -0.007(2) 0.000(2)
O3 0.072(3) 0.088(3) 0.032(2) -0.022(2) -0.0062(19) 0.014(2)
O4 0.113(4) 0.056(2) 0.029(2) -0.0032(19) 0.004(2) -0.003(2)
O5 0.094(4) 0.069(4) 0.075(3) -0.036(3) 0.007(3) 0.005(3)
O6 0.078(3) 0.064(3) 0.085(4) 0.009(3) -0.013(3) 0.001(2)
O7 0.114(4) 0.024(2) 0.032(2) -0.0067(18) -0.010(2) 0.005(2)
O8 0.099(3) 0.051(2) 0.031(2) 0.0025(18) 0.000(2) 0.005(2)
O9 0.077(4) 0.168(6) 0.045(3) -0.013(3) 0.015(2) 0.031(3)
N1 0.040(3) 0.050(3) 0.051(3) -0.022(3) -0.002(2) 0.002(2)
N2 0.063(3) 0.050(3) 0.036(3) -0.011(2) -0.008(2) 0.004(2)
O10 0.102(3) 0.020(2) 0.038(2) -0.0047(18) 0.007(2) -0.0031(18)
N4 0.065(3) 0.033(3) 0.028(2) -0.013(2) -0.002(2) 0.006(2)
N5 0.050(3) 0.054(3) 0.051(3) -0.026(3) -0.014(2) 0.009(2)
C35 0.057(4) 0.028(3) 0.037(3) 0.006(2) -0.008(3) -0.004(2)
C24 0.056(3) 0.031(3) 0.029(3) -0.008(2) 0.003(2) -0.006(2)
C1 0.054(4) 0.052(4) 0.045(4) -0.015(3) -0.010(3) 0.005(3)
C2 0.045(3) 0.073(4) 0.034(3) -0.018(3) -0.002(2) -0.003(3)
C3 0.045(3) 0.050(4) 0.040(3) -0.002(3) -0.001(2) -0.003(3)
C4 0.052(4) 0.063(4) 0.092(5) -0.043(4) -0.009(3) 0.005(3)
C5 0.037(3) 0.056(4) 0.038(4) -0.019(3) -0.007(2) 0.005(3)
C6 0.119(6) 0.062(5) 0.050(4) 0.004(4) -0.004(4) -0.010(4)
C7 0.047(3) 0.028(3) 0.036(3) -0.006(2) 0.003(2) -0.001(2)
C8 0.048(3) 0.021(3) 0.022(3) -0.004(2) -0.001(2) 0.002(2)
C9 0.029(3) 0.031(3) 0.034(3) -0.005(2) 0.002(2) -0.006(2)
C10 0.050(3) 0.027(3) 0.031(3) -0.006(2) 0.000(2) 0.003(2)
C11 0.051(3) 0.025(2) 0.037(3) -0.004(2) -0.005(2) 0.005(2)
C12 0.054(3) 0.028(3) 0.037(3) 0.000(2) -0.007(2) 0.000(2)
C13 0.075(5) 0.052(4) 0.032(3) -0.024(3) -0.005(3) 0.015(3)
C14 0.049(3) 0.028(3) 0.031(3) 0.001(2) 0.001(2) -0.001(2)
C15 0.049(3) 0.043(3) 0.023(3) 0.001(2) 0.003(2) -0.001(2)
C16 0.032(3) 0.035(3) 0.031(3) -0.008(2) -0.002(2) -0.004(2)
C17 0.058(3) 0.027(3) 0.041(3) -0.015(3) 0.002(3) -0.001(2)
N3 0.069(3) 0.063(3) 0.040(3) -0.002(2) -0.002(2) -0.015(2)
O11 0.093(4) 0.218(7) 0.044(3) -0.026(4) -0.026(3) -0.018(4)
C20 0.044(3) 0.058(4) 0.044(4) -0.029(3) 0.000(2) 0.003(3)
C21 0.045(3) 0.067(4) 0.043(3) -0.018(3) -0.012(3) 0.014(3)
C22 0.040(3) 0.067(5) 0.051(4) -0.014(3) -0.009(3) 0.008(3)
C23 0.067(4) 0.061(4) 0.084(5) -0.043(4) -0.024(4) 0.010(3)
N7 0.050(3) 0.053(3) 0.038(3) -0.013(2) -0.006(2) 0.007(2)
C25 0.044(3) 0.056(4) 0.041(4) -0.021(3) -0.011(3) 0.006(3)
O12 0.079(3) 0.090(4) 0.034(3) -0.024(2) -0.004(2) 0.001(2)
N8 0.059(3) 0.034(3) 0.026(2) -0.010(2) -0.0010(19) 0.0000(19)
C28 0.043(3) 0.030(3) 0.028(3) -0.010(2) -0.007(2) 0.006(2)
C29 0.060(4) 0.036(3) 0.022(3) -0.005(2) -0.001(2) -0.001(2)
C30 0.052(3) 0.025(3) 0.026(3) -0.003(2) -0.006(2) 0.003(2)
C31 0.039(3) 0.027(3) 0.020(2) -0.003(2) -0.004(2) 0.006(2)
C32 0.045(3) 0.040(3) 0.018(2) -0.001(2) 0.001(2) 0.003(2)
C33 0.053(3) 0.029(3) 0.026(3) -0.001(2) -0.002(2) -0.003(2)
C34 0.057(3) 0.026(3) 0.033(3) -0.004(2) -0.006(2) 0.003(2)
N6 0.057(3) 0.064(3) 0.041(3) 0.008(2) 0.002(2) 0.016(2)
C36 0.084(5) 0.042(4) 0.029(3) -0.005(3) 0.002(3) -0.005(3)
C37 0.060(3) 0.029(3) 0.031(3) -0.004(2) -0.002(2) 0.006(2)
C38 0.099(6) 0.059(5) 0.061(5) -0.008(4) -0.007(4) -0.006(4)

loop_
_atom_type_symbol
_atom_type_description
_atom_type_scat_dispersion_real
_atom_type_scat_dispersion_imag
_atom_type_scat_source
C C 0.0033 0.0016 'International Tables Vol C Tables 4.2.6.8 and 6.1.1.4'
H H 0.0000 0.0000 'International Tables Vol C Tables 4.2.6.8 and 6.1.1.4'
N N 0.0061 0.0033 'International Tables Vol C Tables 4.2.6.8 and 6.1.1.4'
O O 0.0106 0.0060 'International Tables Vol C Tables 4.2.6.8 and 6.1.1.4'

loop_
_geom_angle_atom_site_label_1
_geom_angle_atom_site_label_2
_geom_angle_atom_site_label_3
_geom_angle
C30 O7 H1 109.5
C3 N1 C5 124.3(5)
C3 N1 C4 119.2(5)
C5 N1 C4 116.5(5)
C5 N2 C1 126.3(5)
C5 N2 C6 116.5(5)
C1 N2 C6 117.1(5)
C7 O10 H2 109.5
C17 N4 C16 108.5(4)
C17 N4 H3 125.7
C16 N4 H3 125.7
C25 N5 C22 124.6(5)
C25 N5 C23 119.0(5)
C22 N5 C23 116.4(6)
C29 C35 C30 122.2(4)
C29 C35 H4 118.9
C30 C35 H4 118.9
C33 C24 C37 113.7(4)
C33 C24 H5 108.8
C37 C24 H5 108.8
C33 C24 H6 108.8
C37 C24 H6 108.8
H5 C24 H6 107.7
O1 C1 N2 122.3(6)
O1 C1 C2 122.3(6)
N2 C1 C2 115.4(5)
C3 C2 C1 118.7(5)
C3 C2 H7 107.6
C1 C2 H7 107.6
C3 C2 H8 107.6
C1 C2 H8 107.7
H7 C2 H8 107.1
O2 C3 N1 121.2(6)
O2 C3 C2 121.7(5)
N1 C3 C2 117.2(5)
N1 C4 H9 109.5
N1 C4 H10 109.5
H9 C4 H10 109.5
N1 C4 H11 109.5
H9 C4 H11 109.5
H10 C4 H11 109.5
O3 C5 N2 121.3(6)
O3 C5 N1 121.0(6)
N2 C5 N1 117.7(5)
N2 C6 H12 109.5
N2 C6 H13 109.4
H12 C6 H13 109.5
N2 C6 H14 109.5
H12 C6 H14 109.5
H13 C6 H14 109.5
O10 C7 C8 122.9(5)
O10 C7 C14 115.8(4)
C8 C7 C14 121.2(5)
C7 C8 C9 118.8(4)
C7 C8 H15 120.6
C9 C8 H15 120.6
C8 C9 C16 119.2(4)
C8 C9 C10 133.2(4)
C16 C9 C10 107.7(4)
C17 C10 C9 106.0(4)
C17 C10 C11 127.7(4)
C9 C10 C11 126.0(4)
C10 C11 C12 114.9(4)
C10 C11 H16 108.5
C12 C11 H16 108.5
C10 C11 H17 108.5
C12 C11 H17 108.5
H16 C11 H17 107.5
N3 C12 C11 111.5(4)
N3 C12 C13 109.9(4)
C11 C12 C13 112.9(4)
N3 C12 H18 107.5
C11 C12 H18 107.5
C13 C12 H18 107.5
O11 C13 O4 126.8(6)
O11 C13 C12 116.1(6)
O4 C13 C12 117.0(6)
C15 C14 C7 121.3(5)
C15 C14 H19 119.4
C7 C14 H19 119.4
C14 C15 C16 117.9(5)
C14 C15 H20 121.1
C16 C15 H20 121.1
N4 C16 C15 131.5(5)
N4 C16 C9 106.7(4)
C15 C16 C9 121.7(5)
C10 C17 N4 111.1(5)
C10 C17 H21 124.4
N4 C17 H21 124.5
C12 N3 H22 109.5
C12 N3 H23 109.5
H22 N3 H23 109.5
C12 N3 H24 109.5
H22 N3 H24 109.5
H23 N3 H24 109.5
O5 C20 N7 118.7(6)
O5 C20 C21 123.6(6)
N7 C20 C21 117.8(5)
C20 C21 C22 118.3(5)
C20 C21 H25 107.7
C22 C21 H25 107.7
C20 C21 H26 107.7
C22 C21 H26 107.7
H25 C21 H26 107.1
O6 C22 N5 120.3(6)
O6 C22 C21 123.2(6)
N5 C22 C21 116.5(6)
N5 C23 H27 109.5
N5 C23 H28 109.5
H27 C23 H28 109.5
N5 C23 H29 109.5
H27 C23 H29 109.5
H28 C23 H29 109.5
C25 N7 C20 124.3(5)
C25 N7 C38 118.1(5)
C20 N7 C38 117.6(5)
O12 C25 N5 121.7(6)
O12 C25 N7 120.0(6)
N5 C25 N7 118.3(5)
C34 N8 C28 108.8(4)
C34 N8 H30 125.6
C28 N8 H30 125.6
N8 C28 C31 107.5(4)
N8 C28 C29 131.0(4)
C31 C28 C29 121.4(4)
C35 C29 C28 117.5(4)
C35 C29 H31 121.3
C28 C29 H31 121.3
O7 C30 C32 122.4(4)
O7 C30 C35 117.4(4)
C32 C30 C35 120.1(5)
C28 C31 C32 119.1(4)
C28 C31 C33 107.4(4)
C32 C31 C33 133.5(4)
C30 C32 C31 119.6(4)
C30 C32 H32 120.2
C31 C32 H32 120.2
C34 C33 C31 106.0(4)
C34 C33 C24 127.3(4)
C31 C33 C24 126.4(4)
N8 C34 C33 110.3(4)
N8 C34 H33 124.9
C33 C34 H33 124.9
C37 N6 H34 109.5
C37 N6 H35 109.5
H34 N6 H35 109.5
C37 N6 H36 109.5
H34 N6 H36 109.5
H35 N6 H36 109.5
O9 C36 O8 125.6(6)
O9 C36 C37 116.6(5)
O8 C36 C37 117.8(6)
N6 C37 C36 109.6(4)
N6 C37 C24 110.7(4)
C36 C37 C24 113.0(4)
N6 C37 H37 107.8
C36 C37 H37 107.8
C24 C37 H37 107.8
N7 C38 H38 109.5
N7 C38 H39 109.5
H38 C38 H39 109.5
N7 C38 H40 109.5
H38 C38 H40 109.5
H39 C38 H40 109.5

loop_
_geom_bond_atom_site_label_1
_geom_bond_atom_site_label_2
_geom_bond_distance
O1 C1 1.190(7)
O2 C3 1.209(7)
O3 C5 1.202(6)
O4 C13 1.246(7)
O5 C20 1.210(7)
O6 C22 1.212(7)
O7 C30 1.354(6)
O7 H1 0.8200
O8 C36 1.250(7)
O9 C36 1.243(8)
N1 C3 1.377(7)
N1 C5 1.393(7)
N1 C4 1.461(7)
N2 C5 1.366(7)
N2 C1 1.389(8)
N2 C6 1.493(8)
O10 C7 1.370(6)
O10 H2 0.8200
N4 C17 1.377(7)
N4 C16 1.382(6)
N4 H3 0.8600
N5 C25 1.379(8)
N5 C22 1.396(8)
N5 C23 1.463(7)
C35 C29 1.359(7)
C35 C30 1.405(7)
C35 H4 0.9300
C24 C33 1.499(7)
C24 C37 1.537(7)
C24 H5 0.9700
C24 H6 0.9700
C1 C2 1.492(9)
C2 C3 1.489(8)
C2 H7 0.9700
C2 H8 0.9700
C4 H9 0.9600
C4 H10 0.9600
C4 H11 0.9600
C6 H12 0.9600
C6 H13 0.9600
C6 H14 0.9600
C7 C8 1.379(7)
C7 C14 1.411(7)
C8 C9 1.404(6)
C8 H15 0.9300
C9 C16 1.421(7)
C9 C10 1.433(7)
C10 C17 1.356(7)
C10 C11 1.495(7)
C11 C12 1.513(7)
C11 H16 0.9700
C11 H17 0.9700
C12 N3 1.474(6)
C12 C13 1.557(8)
C12 H18 0.9800
C13 O11 1.222(8)
C14 C15 1.375(7)
C14 H19 0.9300
C15 C16 1.396(7)
C15 H20 0.9300
C17 H21 0.9300
N3 H22 0.8900
N3 H23 0.8900
N3 H24 0.8900
C20 N7 1.383(7)
C20 C21 1.471(9)
C21 C22 1.490(9)
C21 H25 0.9700
C21 H26 0.9700
C23 H27 0.9600
C23 H28 0.9600
C23 H29 0.9600
N7 C25 1.377(7)
N7 C38 1.475(8)
C25 O12 1.215(7)
N8 C34 1.365(6)
N8 C28 1.380(6)
N8 H30 0.8600
C28 C31 1.399(7)
C28 C29 1.409(7)
C29 H31 0.9300
C30 C32 1.367(7)
C31 C32 1.402(7)
C31 C33 1.435(6)
C32 H32 0.9300
C33 C34 1.371(7)
C34 H33 0.9300
N6 C37 1.480(6)
N6 H34 0.8900
N6 H35 0.8900
N6 H36 0.8900
C36 C37 1.538(8)
C37 H37 0.9800
C38 H38 0.9600
C38 H39 0.9600
C38 H40 0.9600
